data_7153425
loop_
_publ_author_name
'Gaywood, Alexander P.'
'McNab, Hamish'

_publ_section_title
;
 3-Hydroxypyrrolo[2,3-b]pyridine and related compounds - indoxyl analogues
 with fused electron deficient rings.
;
_journal_issue 22
_journal_name_full 'Organic &amp; biomolecular chemistry'
_journal_page_first 5166
_journal_page_last 5173
_journal_paper_doi 10.1039/c0ob00076k
_journal_volume 8
_journal_year 2010
_chemical_formula_moiety 'C11 H8 N4 O'
_chemical_formula_sum 'C11 H8 N4 O'
_chemical_formula_weight 212.21
_chemical_name_systematic
;
?
;
_space_group_IT_number 14
_symmetry_cell_setting monoclinic
_symmetry_space_group_name_Hall '-P 2yn'
_symmetry_space_group_name_H-M 'P 1 21/n 1'
_atom_sites_solution_hydrogens geom
_atom_sites_solution_primary direct
_atom_sites_solution_secondary difmap
_audit_creation_method SHELXL-97
_cell_angle_alpha 90.00
_cell_angle_beta 100.381(2)
_cell_angle_gamma 90.00
_cell_formula_units_Z 4
_cell_length_a 9.6400(4)
_cell_length_b 5.6225(2)
_cell_length_c 17.8376(7)
_cell_measurement_reflns_used 2445
_cell_measurement_temperature 293(2)
_cell_measurement_theta_max 26.14
_cell_measurement_theta_min 2.62
_cell_volume 950.99(6)
_computing_cell_refinement 'Bruker SMART'
_computing_data_collection 'Bruker SMART'
_computing_data_reduction 'Bruker SHELXTL'
_computing_molecular_graphics 'Bruker SHELXTL'
_computing_publication_material 'Bruker SHELXTL'
_computing_structure_refinement 'SHELXL-97 (Sheldrick, 1997)'
_computing_structure_solution 'SHELXS-97 (Sheldrick, 1990)'
_diffrn_ambient_temperature 293(2)
_diffrn_measured_fraction_theta_full 0.934
_diffrn_measured_fraction_theta_max 0.934
_diffrn_measurement_device_type 'CCD area detector'
_diffrn_measurement_method '\w scans'
_diffrn_radiation_monochromator graphite
_diffrn_radiation_source 'fine-focus sealed tube'
_diffrn_radiation_type MoK\a
_diffrn_radiation_wavelength 0.71073
_diffrn_reflns_av_R_equivalents 0.0302
_diffrn_reflns_av_sigmaI/netI 0.0326
_diffrn_reflns_limit_h_max 12
_diffrn_reflns_limit_h_min -12
_diffrn_reflns_limit_k_max 7
_diffrn_reflns_limit_k_min -7
_diffrn_reflns_limit_l_max 18
_diffrn_reflns_limit_l_min -24
_diffrn_reflns_number 6305
_diffrn_reflns_theta_full 28.58
_diffrn_reflns_theta_max 28.58
_diffrn_reflns_theta_min 2.25
_diffrn_standards_decay_% 0
_diffrn_standards_number 0
_exptl_absorpt_coefficient_mu 0.102
_exptl_absorpt_correction_T_max 1.000
_exptl_absorpt_correction_T_min 0.762
_exptl_absorpt_correction_type multi-scan
_exptl_absorpt_process_details SADABS
_exptl_crystal_colour 'Pale yellow'
_exptl_crystal_density_diffrn 1.482
_exptl_crystal_density_method 'not measured'
_exptl_crystal_description block
_exptl_crystal_F_000 440
_exptl_crystal_size_max 1
_exptl_crystal_size_mid 0.52
_exptl_crystal_size_min 0.43
_refine_diff_density_max 0.334
_refine_diff_density_min -0.260
_refine_diff_density_rms 0.058
_refine_ls_extinction_coef 0.005(2)
_refine_ls_extinction_expression Fc^*^=kFc[1+0.001xFc^2^\l^3^/sin(2\q)]^-1/4^
_refine_ls_extinction_method SHELXL
_refine_ls_goodness_of_fit_ref 1.045
_refine_ls_hydrogen_treatment mixed
_refine_ls_matrix_type full
_refine_ls_number_parameters 147
_refine_ls_number_reflns 2259
_refine_ls_number_restraints 0
_refine_ls_restrained_S_all 1.045
_refine_ls_R_factor_all 0.0578
_refine_ls_R_factor_gt 0.0491
_refine_ls_shift/su_max 0.000
_refine_ls_shift/su_mean 0.000
_refine_ls_structure_factor_coef Fsqd
_refine_ls_weighting_details 'calc w=1/[\s^2^(Fo^2^)+(0.0596P)^2^+0.3977P] where P=(Fo^2^+2Fc^2^)/3'
_refine_ls_weighting_scheme calc
_refine_ls_wR_factor_gt 0.1185
_refine_ls_wR_factor_ref 0.1248
_reflns_number_gt 1913
_reflns_number_total 2259
_reflns_threshold_expression >2sigma(I)
_cod_data_source_file c0ob00076k.txt
_cod_data_source_block agmn02
_cod_depositor_comments
;
The following automatic conversions were performed:

'_symmetry_cell_setting' value 'Monoclinic' changed to 'monoclinic'
according to /home/saulius/struct/CIF-dictionaries/cif_core.dic
dictionary named 'cif_core.dic' version 2.4.2 from
2011-04-26.

'_exptl_absorpt_correction_type' value 'Multi-scan'
changed to 'multi-scan' according to
/home/saulius/struct/CIF-dictionaries/cif_core.dic dictionary named
'cif_core.dic' version 2.4.2 from 2011-04-26.

Automatic conversion script
Id: cif_fix_values 1891 2012-01-12 08:04:46Z andrius 
;
_cod_original_sg_symbol_H-M P2(1)/n
_cod_database_code 7153425

loop_
_symmetry_equiv_pos_as_xyz
'x, y, z'
'-x+1/2, y+1/2, -z+1/2'
'-x, -y, -z'
'x-1/2, -y-1/2, z-1/2'

loop_
_atom_site_label
_atom_site_type_symbol
_atom_site_fract_x
_atom_site_fract_y
_atom_site_fract_z
_atom_site_U_iso_or_equiv
_atom_site_adp_type
_atom_site_occupancy
_atom_site_symmetry_multiplicity
_atom_site_calc_flag
_atom_site_refinement_flags
C1 C 0.41693(18) 1.2854(3) 0.06752(11) 0.0363(4) Uani 1 1 d .
H1A H 0.4581 1.4241 0.0490 0.054 Uiso 1 1 calc R
H1B H 0.4401 1.1478 0.0404 0.054 Uiso 1 1 calc R
H1C H 0.4532 1.2661 0.1209 0.054 Uiso 1 1 calc R
C2 C 0.25990(15) 1.3137(3) 0.05538(9) 0.0225(3) Uani 1 1 d .
O2 O 0.20099(11) 1.4806(2) 0.01994(6) 0.0286(3) Uani 1 1 d .
C3 C 0.17410(15) 1.1335(2) 0.08927(8) 0.0194(3) Uani 1 1 d .
C4 C 0.03194(15) 1.1619(3) 0.08102(8) 0.0204(3) Uani 1 1 d .
H4 H -0.0097 1.2914 0.0532 0.024 Uiso 1 1 calc R
C5 C -0.05628(15) 1.0004(3) 0.11341(8) 0.0196(3) Uani 1 1 d .
C6 C -0.20328(15) 1.0317(3) 0.10477(9) 0.0245(3) Uani 1 1 d .
H6 H -0.2463 1.1606 0.0772 0.029 Uiso 1 1 calc R
C7 C -0.28352(15) 0.8719(3) 0.13696(9) 0.0264(4) Uani 1 1 d .
H7 H -0.3805 0.8936 0.1310 0.032 Uiso 1 1 calc R
C8 C -0.22043(16) 0.6775(3) 0.17847(9) 0.0268(4) Uani 1 1 d .
H8 H -0.2763 0.5706 0.1995 0.032 Uiso 1 1 calc R
C9 C -0.07665(16) 0.6411(3) 0.18881(9) 0.0231(3) Uani 1 1 d .
H9 H -0.0347 0.5124 0.2169 0.028 Uiso 1 1 calc R
C10 C 0.00387(14) 0.8035(3) 0.15584(8) 0.0188(3) Uani 1 1 d .
N11 N 0.14981(12) 0.7820(2) 0.16338(7) 0.0186(3) Uani 1 1 d .
N12 N 0.23015(13) 0.6100(2) 0.20313(7) 0.0229(3) Uani 1 1 d .
N13 N 0.35905(13) 0.6575(2) 0.19554(7) 0.0246(3) Uani 1 1 d .
N14 N 0.36670(13) 0.8530(2) 0.15227(7) 0.0221(3) Uani 1 1 d .
C15 C 0.23515(14) 0.9313(3) 0.13260(8) 0.0188(3) Uani 1 1 d .

loop_
_atom_site_aniso_label
_atom_site_aniso_U_11
_atom_site_aniso_U_22
_atom_site_aniso_U_33
_atom_site_aniso_U_23
_atom_site_aniso_U_13
_atom_site_aniso_U_12
C1 0.0247(8) 0.0376(9) 0.0497(11) 0.0163(8) 0.0152(7) 0.0023(7)
C2 0.0231(7) 0.0229(7) 0.0224(7) 0.0025(6) 0.0068(6) 0.0010(6)
O2 0.0279(6) 0.0269(6) 0.0309(6) 0.0085(5) 0.0050(5) 0.0014(4)
C3 0.0209(7) 0.0191(7) 0.0184(7) -0.0010(5) 0.0043(5) 0.0012(5)
C4 0.0214(7) 0.0195(7) 0.0200(7) 0.0014(5) 0.0032(5) 0.0024(5)
C5 0.0189(7) 0.0210(7) 0.0188(7) -0.0020(5) 0.0035(5) 0.0008(5)
C6 0.0204(7) 0.0269(8) 0.0259(8) 0.0002(6) 0.0029(6) 0.0041(6)
C7 0.0168(7) 0.0338(8) 0.0288(8) -0.0020(6) 0.0051(6) 0.0015(6)
C8 0.0230(7) 0.0314(8) 0.0270(8) 0.0010(7) 0.0070(6) -0.0054(6)
C9 0.0226(7) 0.0239(7) 0.0226(7) 0.0030(6) 0.0036(6) 0.0000(6)
C10 0.0166(7) 0.0212(7) 0.0183(7) -0.0028(5) 0.0027(5) -0.0003(5)
N11 0.0175(6) 0.0183(6) 0.0195(6) 0.0007(5) 0.0021(5) 0.0012(4)
N12 0.0209(6) 0.0223(6) 0.0241(7) 0.0039(5) 0.0005(5) 0.0028(5)
N13 0.0209(6) 0.0249(7) 0.0274(7) 0.0032(5) 0.0028(5) 0.0021(5)
N14 0.0189(6) 0.0230(6) 0.0241(6) 0.0024(5) 0.0031(5) 0.0031(5)
C15 0.0181(7) 0.0205(7) 0.0182(7) -0.0025(5) 0.0047(5) 0.0000(5)

loop_
_atom_type_symbol
_atom_type_description
_atom_type_scat_dispersion_real
_atom_type_scat_dispersion_imag
_atom_type_scat_source
C C 0.0033 0.0016 'International Tables Vol C Tables 4.2.6.8 and 6.1.1.4'
H H 0.0000 0.0000 'International Tables Vol C Tables 4.2.6.8 and 6.1.1.4'
N N 0.0061 0.0033 'International Tables Vol C Tables 4.2.6.8 and 6.1.1.4'
O O 0.0106 0.0060 'International Tables Vol C Tables 4.2.6.8 and 6.1.1.4'

loop_
_geom_angle_atom_site_label_1
_geom_angle_atom_site_label_2
_geom_angle_atom_site_label_3
_geom_angle
C2 C1 H1A 109.5
C2 C1 H1B 109.5
H1A C1 H1B 109.5
C2 C1 H1C 109.5
H1A C1 H1C 109.5
H1B C1 H1C 109.5
O2 C2 C1 121.54(14)
O2 C2 C3 119.42(13)
C1 C2 C3 119.03(13)
C4 C3 C15 117.21(13)
C4 C3 C2 119.59(13)
C15 C3 C2 123.18(12)
C3 C4 C5 122.70(13)
C3 C4 H4 118.7
C5 C4 H4 118.6
C10 C5 C6 117.79(13)
C10 C5 C4 119.89(13)
C6 C5 C4 122.32(13)
C7 C6 C5 120.19(14)
C7 C6 H6 119.9
C5 C6 H6 119.9
C6 C7 C8 120.54(14)
C6 C7 H7 119.7
C8 C7 H7 119.7
C9 C8 C7 121.17(14)
C9 C8 H8 119.4
C7 C8 H8 119.4
C8 C9 C10 117.93(14)
C8 C9 H9 121.0
C10 C9 H9 121.0
N11 C10 C9 122.08(13)
N11 C10 C5 115.54(12)
C9 C10 C5 122.38(13)
N12 N11 C15 108.74(11)
N12 N11 C10 125.69(12)
C15 N11 C10 125.57(12)
N13 N12 N11 105.39(11)
N12 N13 N14 112.15(12)
C15 N14 N13 105.81(12)
N14 C15 N11 107.90(12)
N14 C15 C3 133.00(13)
N11 C15 C3 119.08(12)

loop_
_geom_bond_atom_site_label_1
_geom_bond_atom_site_label_2
_geom_bond_distance
C1 C2 1.498(2)
C1 H1A 0.9600
C1 H1B 0.9600
C1 H1C 0.9600
C2 O2 1.2137(18)
C2 C3 1.502(2)
C3 C4 1.361(2)
C3 C15 1.4395(19)
C4 C5 1.435(2)
C4 H4 0.9300
C5 C10 1.406(2)
C5 C6 1.409(2)
C6 C7 1.377(2)
C6 H6 0.9300
C7 C8 1.397(2)
C7 H7 0.9300
C8 C9 1.380(2)
C8 H8 0.9300
C9 C10 1.395(2)
C9 H9 0.9300
C10 N11 1.3942(17)
N11 N12 1.3564(16)
N11 C15 1.3584(18)
N12 N13 1.3016(17)
N13 N14 1.3527(18)
N14 C15 1.3284(18)
